data_4111098
loop_
_publ_author_name
'Joseph G. Cordaro'
'Daniel Stein'
'Hansj\"org Gr\"utzmacher'

_publ_section_title
;
 A Synthetic Cycle for the Ruthenium-Promoted Formation of
 1H-Phosphindoles from Phosphaalkynes
;
_journal_name_full 'Journal of the American Chemical Society'
_journal_page_first 14962
_journal_page_last 14971
_journal_paper_doi 10.1021/ja0651198
_journal_volume 128
_journal_year 2006
_chemical_formula_moiety 'C72 H64 P5 Ru, C7 H8, C F3 O3 S'
_chemical_formula_sum 'C80 H72 F3 O3 P5 Ru S'
_chemical_formula_weight 1426.36
_chemical_name_systematic ' ?'
_space_group_IT_number 14
_symmetry_cell_setting monoclinic
_symmetry_space_group_name_Hall '-P 2ybc'
_symmetry_space_group_name_H-M 'P 1 21/c 1'
_atom_sites_solution_hydrogens geom
_atom_sites_solution_primary patt
_atom_sites_solution_secondary difmap
_cell_angle_alpha 90.00
_cell_angle_beta 101.116(8)
_cell_angle_gamma 90.00
_cell_formula_units_Z 4
_cell_length_a 17.285(7)
_cell_length_b 17.059(7)
_cell_length_c 23.956(10)
_cell_measurement_temperature 200(2)
_cell_volume 6931(5)
_computing_cell_refinement 'Bruker SMART'
_computing_data_collection 'Bruker SMART'
_computing_data_reduction 'Bruker SAINT'
_computing_molecular_graphics 'Ortep32 for Windows'
_computing_publication_material 'Bruker SHELXTL'
_computing_structure_refinement 'Bruker SHELXTL'
_computing_structure_solution 'Bruker SHELXTL'
_diffrn_ambient_temperature 200(2)
_diffrn_measured_fraction_theta_full 0.981
_diffrn_measured_fraction_theta_max 0.981
_diffrn_measurement_device_type 'Bruker AXS Apex with CCD'
_diffrn_measurement_method 'phi and omega scans'
_diffrn_radiation_monochromator graphite
_diffrn_radiation_source 'fine-focus sealed tube'
_diffrn_radiation_type MoK\a
_diffrn_radiation_wavelength 0.71073
_diffrn_reflns_av_R_equivalents 0.0682
_diffrn_reflns_av_sigmaI/netI 0.1006
_diffrn_reflns_limit_h_max 20
_diffrn_reflns_limit_h_min -21
_diffrn_reflns_limit_k_max 21
_diffrn_reflns_limit_k_min -18
_diffrn_reflns_limit_l_max 29
_diffrn_reflns_limit_l_min -29
_diffrn_reflns_number 36429
_diffrn_reflns_theta_full 26.42
_diffrn_reflns_theta_max 26.42
_diffrn_reflns_theta_min 1.20
_exptl_absorpt_coefficient_mu 0.429
_exptl_absorpt_correction_T_max 0.9463
_exptl_absorpt_correction_T_min 0.8820
_exptl_absorpt_correction_type empirical
_exptl_absorpt_process_details SADABS
_exptl_crystal_colour colorless
_exptl_crystal_density_diffrn 1.367
_exptl_crystal_description cube
_exptl_crystal_F_000 2952
_exptl_crystal_size_max 0.30
_exptl_crystal_size_mid 0.20
_exptl_crystal_size_min 0.13
_refine_diff_density_max 0.604
_refine_diff_density_min -0.832
_refine_diff_density_rms 0.109
_refine_ls_extinction_method none
_refine_ls_goodness_of_fit_ref 1.025
_refine_ls_hydrogen_treatment mixed
_refine_ls_matrix_type full
_refine_ls_number_parameters 831
_refine_ls_number_reflns 13977
_refine_ls_number_restraints 42
_refine_ls_restrained_S_all 1.024
_refine_ls_R_factor_all 0.1224
_refine_ls_R_factor_gt 0.0469
_refine_ls_shift/su_max 0.002
_refine_ls_shift/su_mean 0.000
_refine_ls_structure_factor_coef Fsqd
_refine_ls_weighting_details 'calc w=1/[\s^2^(Fo^2^)+(0.0576P)^2^+0.0000P] where P=(Fo^2^+2Fc^2^)/3'
_refine_ls_weighting_scheme calc
_refine_ls_wR_factor_gt 0.1017
_refine_ls_wR_factor_ref 0.1329
_reflns_number_gt 7876
_reflns_number_total 13977
_reflns_threshold_expression >2sigma(I)
_cod_data_source_file ja0651198si20060908_052021.cif
_cod_data_source_block RuPhosphaindole
_cod_original_cell_volume 6932(5)
_cod_original_sg_symbol_Hall -P2ybc
_cod_database_code 4111098

loop_
_symmetry_equiv_pos_as_xyz
'x, y, z'
'-x, y+1/2, -z+1/2'
'-x, -y, -z'
'x, -y-1/2, z-1/2'

loop_
_atom_site_label
_atom_site_type_symbol
_atom_site_fract_x
_atom_site_fract_y
_atom_site_fract_z
_atom_site_U_iso_or_equiv
_atom_site_adp_type
_atom_site_occupancy
_atom_site_symmetry_multiplicity
_atom_site_calc_flag
_atom_site_refinement_flags
Ru1 Ru 0.627957(18) 0.305019(19) 0.764960(14) 0.01998(9) Uani 1 1 d D
H1 H 0.5371(5) 0.283(2) 0.7579(16) 0.034(11) Uiso 1 1 d D
P1 P 0.76111(6) 0.33350(6) 0.77182(5) 0.0254(3) Uani 1 1 d .
C1 C 0.8145(2) 0.4134(2) 0.76681(17) 0.0273(10) Uani 1 1 d .
H1A H 0.7907 0.4632 0.7577 0.033 Uiso 1 1 calc R
C2 C 0.9034(2) 0.4027(2) 0.77755(19) 0.0316(10) Uani 1 1 d .
C3 C 0.9165(2) 0.3151(3) 0.78815(18) 0.0328(11) Uani 1 1 d .
C4 C 0.8482(2) 0.2713(3) 0.78619(17) 0.0288(10) Uani 1 1 d .
C5 C 0.8528(3) 0.1904(3) 0.7935(2) 0.0375(11) Uani 1 1 d .
H5A H 0.8064 0.1605 0.7937 0.045 Uiso 1 1 calc R
C6 C 0.9249(3) 0.1539(3) 0.8005(2) 0.0519(14) Uani 1 1 d .
H6A H 0.9280 0.0986 0.8050 0.062 Uiso 1 1 calc R
C7 C 0.9924(3) 0.1963(3) 0.8011(3) 0.0616(16) Uani 1 1 d .
H7A H 1.0418 0.1703 0.8057 0.074 Uiso 1 1 calc R
C8 C 0.9887(3) 0.2773(3) 0.7949(2) 0.0495(14) Uani 1 1 d .
H8A H 1.0355 0.3066 0.7953 0.059 Uiso 1 1 calc R
C9 C 0.9409(3) 0.4235(2) 0.7259(2) 0.0345(11) Uani 1 1 d .
C10 C 0.8985(3) 0.4129(3) 0.6715(2) 0.0527(14) Uani 1 1 d .
H10A H 0.8440 0.4002 0.6658 0.063 Uiso 1 1 calc R
C11 C 0.9350(4) 0.4207(4) 0.6250(3) 0.0727(19) Uani 1 1 d .
H11A H 0.9049 0.4136 0.5878 0.087 Uiso 1 1 calc R
C12 C 1.0130(4) 0.4381(3) 0.6318(3) 0.0715(19) Uani 1 1 d .
H12A H 1.0372 0.4428 0.5996 0.086 Uiso 1 1 calc R
C13 C 1.0567(3) 0.4491(3) 0.6860(3) 0.0580(16) Uani 1 1 d .
H13A H 1.1115 0.4604 0.6914 0.070 Uiso 1 1 calc R
C14 C 1.0201(3) 0.4433(3) 0.7324(2) 0.0422(12) Uani 1 1 d .
H14A H 1.0498 0.4530 0.7695 0.051 Uiso 1 1 calc R
C15 C 0.9386(2) 0.4554(3) 0.8293(2) 0.0376(12) Uani 1 1 d .
C16 C 0.9818(3) 0.4242(3) 0.8795(2) 0.0510(14) Uani 1 1 d .
H16A H 0.9919 0.3695 0.8828 0.061 Uiso 1 1 calc R
C17 C 1.0101(3) 0.4748(4) 0.9250(2) 0.0657(18) Uani 1 1 d .
H17A H 1.0416 0.4542 0.9587 0.079 Uiso 1 1 calc R
C18 C 0.9931(3) 0.5537(4) 0.9216(2) 0.0647(18) Uani 1 1 d .
H18A H 1.0112 0.5870 0.9532 0.078 Uiso 1 1 calc R
C19 C 0.9501(3) 0.5837(3) 0.8728(2) 0.0566(15) Uani 1 1 d .
H19A H 0.9388 0.6383 0.8703 0.068 Uiso 1 1 calc R
C20 C 0.9225(3) 0.5355(3) 0.8264(2) 0.0429(12) Uani 1 1 d .
H20A H 0.8924 0.5573 0.7926 0.052 Uiso 1 1 calc R
P2 P 0.61641(6) 0.19991(6) 0.70039(4) 0.0237(2) Uani 1 1 d .
C21 C 0.5845(2) 0.1156(2) 0.73783(17) 0.0294(10) Uani 1 1 d .
H21A H 0.5287 0.1227 0.7411 0.035 Uiso 1 1 calc R
H21B H 0.5883 0.0673 0.7157 0.035 Uiso 1 1 calc R
C22 C 0.6350(3) 0.1072(2) 0.79667(17) 0.0302(10) Uani 1 1 d .
H22A H 0.6882 0.0883 0.7935 0.036 Uiso 1 1 calc R
H22B H 0.6111 0.0682 0.8189 0.036 Uiso 1 1 calc R
P3 P 0.64309(6) 0.20345(6) 0.83363(4) 0.0255(3) Uani 1 1 d .
C23 C 0.5414(2) 0.1943(2) 0.63468(17) 0.0252(9) Uani 1 1 d .
C24 C 0.5615(3) 0.1869(2) 0.58159(18) 0.0314(10) Uani 1 1 d .
H24A H 0.6153 0.1892 0.5780 0.038 Uiso 1 1 calc R
C25 C 0.5025(3) 0.1760(3) 0.53360(19) 0.0410(12) Uani 1 1 d .
H25A H 0.5163 0.1707 0.4973 0.049 Uiso 1 1 calc R
C26 C 0.4243(3) 0.1728(3) 0.5382(2) 0.0444(13) Uani 1 1 d .
H26A H 0.3846 0.1653 0.5053 0.053 Uiso 1 1 calc R
C27 C 0.4041(3) 0.1806(3) 0.5910(2) 0.0427(12) Uani 1 1 d .
H27A H 0.3503 0.1782 0.5944 0.051 Uiso 1 1 calc R
C28 C 0.4620(2) 0.1919(2) 0.63877(18) 0.0323(10) Uani 1 1 d .
H28A H 0.4477 0.1981 0.6748 0.039 Uiso 1 1 calc R
C29 C 0.7061(2) 0.1645(3) 0.67780(19) 0.0326(11) Uani 1 1 d .
C30 C 0.7567(3) 0.2177(3) 0.65952(19) 0.0410(12) Uani 1 1 d .
H30A H 0.7434 0.2718 0.6569 0.049 Uiso 1 1 calc R
C31 C 0.8267(3) 0.1926(4) 0.6450(2) 0.0582(16) Uani 1 1 d .
H31A H 0.8603 0.2293 0.6317 0.070 Uiso 1 1 calc R
C32 C 0.8477(3) 0.1139(5) 0.6497(2) 0.070(2) Uani 1 1 d .
H32A H 0.8964 0.0972 0.6410 0.084 Uiso 1 1 calc R
C33 C 0.7979(3) 0.0606(4) 0.6669(2) 0.0631(18) Uani 1 1 d .
H33A H 0.8121 0.0067 0.6697 0.076 Uiso 1 1 calc R
C34 C 0.7266(3) 0.0846(3) 0.6806(2) 0.0430(12) Uani 1 1 d .
H34A H 0.6920 0.0470 0.6917 0.052 Uiso 1 1 calc R
C35 C 0.5644(2) 0.1913(2) 0.87521(17) 0.0259(9) Uani 1 1 d .
C36 C 0.4861(2) 0.1911(2) 0.84705(18) 0.0296(10) Uani 1 1 d .
H36A H 0.4742 0.2017 0.8074 0.036 Uiso 1 1 calc R
C37 C 0.4248(3) 0.1757(2) 0.8755(2) 0.0343(11) Uani 1 1 d .
H37A H 0.3717 0.1758 0.8554 0.041 Uiso 1 1 calc R
C38 C 0.4417(3) 0.1605(3) 0.9331(2) 0.0369(11) Uani 1 1 d .
H38A H 0.4004 0.1495 0.9530 0.044 Uiso 1 1 calc R
C39 C 0.5187(3) 0.1612(3) 0.9617(2) 0.0427(12) Uani 1 1 d .
H39A H 0.5302 0.1512 1.0015 0.051 Uiso 1 1 calc R
C40 C 0.5803(3) 0.1763(2) 0.93305(18) 0.0323(11) Uani 1 1 d .
H40A H 0.6332 0.1762 0.9533 0.039 Uiso 1 1 calc R
C41 C 0.7337(2) 0.1875(3) 0.88708(18) 0.0316(10) Uani 1 1 d .
C42 C 0.7541(3) 0.1122(3) 0.90844(19) 0.0398(12) Uani 1 1 d .
H42A H 0.7190 0.0696 0.8975 0.048 Uiso 1 1 calc R
C43 C 0.8245(3) 0.0999(3) 0.9451(2) 0.0553(15) Uani 1 1 d .
H43A H 0.8380 0.0486 0.9589 0.066 Uiso 1 1 calc R
C44 C 0.8758(3) 0.1606(4) 0.9622(2) 0.0629(17) Uani 1 1 d .
H44A H 0.9248 0.1511 0.9870 0.076 Uiso 1 1 calc R
C45 C 0.8557(3) 0.2352(4) 0.9430(2) 0.0543(15) Uani 1 1 d .
H45A H 0.8900 0.2777 0.9560 0.065 Uiso 1 1 calc R
C46 C 0.7859(3) 0.2488(3) 0.90505(19) 0.0385(12) Uani 1 1 d .
H46A H 0.7735 0.3004 0.8911 0.046 Uiso 1 1 calc R
P4 P 0.58345(6) 0.40376(6) 0.69675(4) 0.0228(2) Uani 1 1 d .
C47 C 0.5634(2) 0.4929(2) 0.73509(17) 0.0262(10) Uani 1 1 d .
H47A H 0.5702 0.5395 0.7119 0.031 Uiso 1 1 calc R
H47B H 0.5080 0.4919 0.7404 0.031 Uiso 1 1 calc R
C48 C 0.6180(2) 0.4996(2) 0.79290(18) 0.0286(10) Uani 1 1 d .
H48A H 0.6010 0.5432 0.8150 0.034 Uiso 1 1 calc R
H48B H 0.6727 0.5098 0.7881 0.034 Uiso 1 1 calc R
P5 P 0.61255(6) 0.40622(6) 0.82983(4) 0.0235(2) Uani 1 1 d .
C49 C 0.6494(2) 0.4361(2) 0.64995(16) 0.0248(9) Uani 1 1 d .
C50 C 0.6884(2) 0.5077(3) 0.65623(19) 0.0317(10) Uani 1 1 d .
H50A H 0.6835 0.5408 0.6873 0.038 Uiso 1 1 calc R
C51 C 0.7342(3) 0.5315(3) 0.6180(2) 0.0414(12) Uani 1 1 d .
H51A H 0.7606 0.5805 0.6232 0.050 Uiso 1 1 calc R
C52 C 0.7420(3) 0.4852(3) 0.5725(2) 0.0485(14) Uani 1 1 d .
H52A H 0.7724 0.5024 0.5457 0.058 Uiso 1 1 calc R
C53 C 0.7050(3) 0.4132(3) 0.56642(19) 0.0439(13) Uani 1 1 d .
H53A H 0.7115 0.3801 0.5358 0.053 Uiso 1 1 calc R
C54 C 0.6587(2) 0.3884(3) 0.60377(18) 0.0345(11) Uani 1 1 d .
H54A H 0.6330 0.3390 0.5984 0.041 Uiso 1 1 calc R
C55 C 0.4883(2) 0.4012(2) 0.64659(17) 0.0260(10) Uani 1 1 d .
C56 C 0.4231(2) 0.3650(3) 0.66146(19) 0.0354(11) Uani 1 1 d .
H56A H 0.4292 0.3365 0.6961 0.042 Uiso 1 1 calc R
C57 C 0.3491(3) 0.3698(3) 0.6262(2) 0.0471(13) Uani 1 1 d .
H57A H 0.3053 0.3442 0.6368 0.057 Uiso 1 1 calc R
C58 C 0.3392(3) 0.4115(3) 0.5762(2) 0.0446(13) Uani 1 1 d .
H58A H 0.2890 0.4139 0.5517 0.053 Uiso 1 1 calc R
C59 C 0.4026(3) 0.4495(3) 0.5619(2) 0.0422(12) Uani 1 1 d .
H59A H 0.3955 0.4793 0.5279 0.051 Uiso 1 1 calc R
C60 C 0.4768(3) 0.4451(3) 0.59637(18) 0.0351(11) Uani 1 1 d .
H60A H 0.5199 0.4721 0.5858 0.042 Uiso 1 1 calc R
C61 C 0.6819(2) 0.4214(3) 0.89681(17) 0.0296(10) Uani 1 1 d .
C62 C 0.7464(3) 0.4716(3) 0.90054(19) 0.0392(12) Uani 1 1 d .
H62A H 0.7546 0.4994 0.8678 0.047 Uiso 1 1 calc R
C63 C 0.7985(3) 0.4809(4) 0.9517(2) 0.0587(16) Uani 1 1 d .
H63A H 0.8425 0.5149 0.9540 0.070 Uiso 1 1 calc R
C64 C 0.7866(3) 0.4411(4) 0.9993(2) 0.0652(18) Uani 1 1 d .
H64A H 0.8219 0.4487 1.0345 0.078 Uiso 1 1 calc R
C65 C 0.7238(3) 0.3900(3) 0.9965(2) 0.0532(15) Uani 1 1 d .
H65A H 0.7166 0.3615 1.0292 0.064 Uiso 1 1 calc R
C66 C 0.6718(3) 0.3812(3) 0.94551(19) 0.0393(12) Uani 1 1 d .
H66A H 0.6280 0.3469 0.9435 0.047 Uiso 1 1 calc R
C67 C 0.5183(2) 0.4174(2) 0.85429(17) 0.0268(10) Uani 1 1 d .
C68 C 0.5116(3) 0.4701(2) 0.89811(18) 0.0328(11) Uani 1 1 d .
H68A H 0.5558 0.5010 0.9147 0.039 Uiso 1 1 calc R
C69 C 0.4417(3) 0.4777(3) 0.9174(2) 0.0396(12) Uani 1 1 d .
H69A H 0.4384 0.5129 0.9476 0.048 Uiso 1 1 calc R
C70 C 0.3771(3) 0.4347(3) 0.8932(2) 0.0435(13) Uani 1 1 d .
H70A H 0.3295 0.4395 0.9072 0.052 Uiso 1 1 calc R
C71 C 0.3805(3) 0.3845(3) 0.8486(2) 0.0448(13) Uani 1 1 d .
H71A H 0.3351 0.3560 0.8310 0.054 Uiso 1 1 calc R
C72 C 0.4512(2) 0.3760(3) 0.82982(19) 0.0336(11) Uani 1 1 d .
H72A H 0.4537 0.3410 0.7994 0.040 Uiso 1 1 calc R
S1 S 0.73549(7) 0.69272(8) 0.78198(6) 0.0434(3) Uani 1 1 d .
O1 O 0.6591(2) 0.7246(2) 0.76018(15) 0.0623(11) Uani 1 1 d .
O2 O 0.7575(2) 0.6258(3) 0.7538(2) 0.0951(16) Uani 1 1 d .
O3 O 0.7545(2) 0.6873(3) 0.84235(16) 0.0915(16) Uani 1 1 d .
C99 C 0.8031(4) 0.7667(4) 0.7673(4) 0.078(2) Uani 1 1 d .
F1 F 0.87775(19) 0.7482(2) 0.78768(17) 0.0925(12) Uani 1 1 d .
F2 F 0.7862(3) 0.8351(2) 0.7853(3) 0.167(3) Uani 1 1 d .
F3 F 0.7971(3) 0.7756(4) 0.7117(2) 0.163(3) Uani 1 1 d .
C100 C 0.1685(4) 0.2660(4) 0.9661(4) 0.150(4) Uani 1 1 d GU
C101 C 0.1634(4) 0.2594(5) 1.0231(4) 0.150(4) Uani 1 1 d GU
H101 H 0.1835 0.3000 1.0490 0.180 Uiso 1 1 calc R
C102 C 0.1291(5) 0.1934(7) 1.0421(3) 0.168(5) Uani 1 1 d GU
H102 H 0.1256 0.1889 1.0811 0.202 Uiso 1 1 calc R
C103 C 0.0998(4) 0.1341(4) 1.0041(4) 0.137(4) Uani 1 1 d GU
H103 H 0.0763 0.0890 1.0172 0.164 Uiso 1 1 calc R
C104 C 0.1049(4) 0.1407(4) 0.9471(4) 0.167(5) Uani 1 1 d GU
H104 H 0.0849 0.1001 0.9212 0.200 Uiso 1 1 calc R
C105 C 0.1393(4) 0.2066(6) 0.9281(2) 0.152(4) Uani 1 1 d GU
H105 H 0.1427 0.2111 0.8891 0.183 Uiso 1 1 calc R
C106 C 0.2068(7) 0.3290(7) 0.9445(7) 0.246(8) Uani 1 1 d U
H10G H 0.1692 0.3564 0.9151 0.370 Uiso 1 1 calc R
H10H H 0.2505 0.3089 0.9280 0.370 Uiso 1 1 calc R
H10I H 0.2273 0.3655 0.9754 0.370 Uiso 1 1 calc R

loop_
_atom_site_aniso_label
_atom_site_aniso_U_11
_atom_site_aniso_U_22
_atom_site_aniso_U_33
_atom_site_aniso_U_23
_atom_site_aniso_U_13
_atom_site_aniso_U_12
Ru1 0.02362(17) 0.01823(17) 0.01766(18) 0.00030(15) 0.00291(12) -0.00059(14)
P1 0.0270(6) 0.0239(6) 0.0242(6) 0.0019(5) 0.0027(5) 0.0002(4)
C1 0.024(2) 0.032(3) 0.024(2) 0.007(2) 0.0013(17) 0.0043(18)
C2 0.027(2) 0.030(3) 0.037(3) 0.005(2) 0.0042(19) -0.0023(18)
C3 0.029(2) 0.038(3) 0.031(3) 0.007(2) 0.0048(19) 0.002(2)
C4 0.033(3) 0.030(3) 0.023(3) 0.003(2) 0.0053(18) 0.0036(19)
C5 0.037(3) 0.032(3) 0.044(3) 0.002(2) 0.009(2) -0.001(2)
C6 0.054(4) 0.034(3) 0.068(4) 0.013(3) 0.011(3) 0.013(2)
C7 0.041(3) 0.054(4) 0.090(5) 0.022(3) 0.013(3) 0.016(3)
C8 0.037(3) 0.044(3) 0.070(4) 0.013(3) 0.015(3) 0.005(2)
C9 0.041(3) 0.025(3) 0.040(3) 0.005(2) 0.013(2) 0.002(2)
C10 0.052(3) 0.063(4) 0.045(4) 0.002(3) 0.013(3) 0.002(3)
C11 0.085(5) 0.096(5) 0.044(4) 0.003(3) 0.030(3) 0.007(4)
C12 0.099(5) 0.063(4) 0.068(5) 0.017(4) 0.056(4) 0.018(4)
C13 0.058(4) 0.041(3) 0.089(5) 0.009(3) 0.047(4) 0.001(3)
C14 0.038(3) 0.031(3) 0.060(4) 0.001(2) 0.015(2) -0.005(2)
C15 0.023(2) 0.055(3) 0.034(3) 0.000(2) 0.004(2) -0.005(2)
C16 0.031(3) 0.072(4) 0.046(3) 0.007(3) -0.001(2) -0.011(2)
C17 0.037(3) 0.120(6) 0.035(4) 0.001(4) -0.004(2) -0.013(3)
C18 0.044(4) 0.108(6) 0.044(4) -0.028(4) 0.012(3) -0.025(3)
C19 0.043(3) 0.065(4) 0.061(4) -0.025(3) 0.008(3) -0.016(3)
C20 0.036(3) 0.049(3) 0.043(3) -0.010(3) 0.006(2) -0.005(2)
P2 0.0270(6) 0.0219(6) 0.0225(6) -0.0023(5) 0.0052(4) 0.0006(5)
C21 0.041(3) 0.018(2) 0.027(3) -0.0007(19) 0.002(2) -0.0042(18)
C22 0.042(3) 0.025(2) 0.025(3) -0.001(2) 0.0090(19) 0.0003(19)
P3 0.0299(6) 0.0233(6) 0.0225(6) 0.0036(5) 0.0029(5) -0.0002(5)
C23 0.033(2) 0.015(2) 0.026(2) -0.0024(19) 0.0036(17) 0.0006(18)
C24 0.044(3) 0.025(2) 0.026(3) -0.004(2) 0.010(2) -0.002(2)
C25 0.062(4) 0.041(3) 0.019(3) -0.006(2) 0.007(2) -0.002(2)
C26 0.047(3) 0.048(3) 0.033(3) -0.006(2) -0.004(2) 0.003(2)
C27 0.036(3) 0.048(3) 0.043(3) -0.003(3) 0.003(2) 0.001(2)
C28 0.033(2) 0.039(3) 0.026(3) 0.001(2) 0.0053(19) 0.000(2)
C29 0.028(2) 0.037(3) 0.030(3) -0.011(2) -0.0006(19) 0.0031(19)
C30 0.037(3) 0.057(3) 0.031(3) -0.010(2) 0.012(2) -0.003(2)
C31 0.041(3) 0.089(5) 0.048(4) -0.020(3) 0.017(3) -0.009(3)
C32 0.033(3) 0.118(6) 0.060(4) -0.043(4) 0.011(3) 0.006(3)
C33 0.044(3) 0.077(4) 0.064(4) -0.030(3) -0.001(3) 0.028(3)
C34 0.040(3) 0.038(3) 0.048(3) -0.015(2) 0.002(2) 0.007(2)
C35 0.032(2) 0.020(2) 0.024(2) 0.0036(19) 0.0012(17) 0.0004(18)
C36 0.038(3) 0.025(2) 0.025(2) 0.004(2) 0.0030(19) -0.0003(19)
C37 0.035(3) 0.029(3) 0.040(3) -0.002(2) 0.009(2) -0.0022(19)
C38 0.042(3) 0.035(3) 0.037(3) -0.001(2) 0.016(2) -0.001(2)
C39 0.062(4) 0.041(3) 0.028(3) 0.002(2) 0.014(2) -0.005(2)
C40 0.039(3) 0.033(3) 0.026(3) 0.005(2) 0.007(2) -0.0032(19)
C41 0.028(2) 0.041(3) 0.024(2) 0.007(2) 0.0015(18) 0.003(2)
C42 0.043(3) 0.041(3) 0.035(3) 0.013(2) 0.007(2) 0.002(2)
C43 0.043(3) 0.064(4) 0.059(4) 0.032(3) 0.010(3) 0.019(3)
C44 0.043(3) 0.092(5) 0.050(4) 0.026(4) -0.003(3) 0.015(3)
C45 0.035(3) 0.078(4) 0.043(4) -0.001(3) -0.007(2) -0.010(3)
C46 0.037(3) 0.042(3) 0.034(3) 0.004(2) 0.002(2) -0.003(2)
P4 0.0283(6) 0.0209(6) 0.0187(6) -0.0001(5) 0.0035(4) 0.0005(4)
C47 0.038(3) 0.021(2) 0.022(2) -0.0002(18) 0.0103(19) 0.0072(18)
C48 0.037(3) 0.021(2) 0.027(3) -0.0044(19) 0.0063(19) -0.0013(18)
P5 0.0294(6) 0.0225(6) 0.0185(6) -0.0013(5) 0.0046(4) -0.0032(4)
C49 0.027(2) 0.031(2) 0.015(2) 0.0059(19) 0.0000(17) 0.0019(17)
C50 0.035(3) 0.031(3) 0.029(3) 0.002(2) 0.004(2) -0.0009(19)
C51 0.039(3) 0.044(3) 0.041(3) 0.015(3) 0.008(2) -0.006(2)
C52 0.045(3) 0.073(4) 0.029(3) 0.018(3) 0.009(2) -0.006(3)
C53 0.043(3) 0.067(4) 0.022(3) -0.006(3) 0.007(2) -0.001(3)
C54 0.037(3) 0.039(3) 0.029(3) -0.003(2) 0.009(2) -0.003(2)
C55 0.032(2) 0.025(2) 0.018(2) 0.0008(19) -0.0029(17) 0.0045(18)
C56 0.034(3) 0.035(3) 0.036(3) 0.011(2) 0.003(2) 0.000(2)
C57 0.034(3) 0.042(3) 0.062(4) 0.013(3) 0.002(2) -0.005(2)
C58 0.040(3) 0.043(3) 0.044(3) 0.004(3) -0.006(2) 0.005(2)
C59 0.047(3) 0.049(3) 0.027(3) 0.010(2) -0.003(2) 0.007(2)
C60 0.037(3) 0.040(3) 0.026(3) 0.003(2) 0.002(2) 0.002(2)
C61 0.034(3) 0.037(3) 0.019(2) -0.004(2) 0.0081(18) -0.0017(19)
C62 0.041(3) 0.054(3) 0.024(3) -0.005(2) 0.009(2) -0.017(2)
C63 0.049(3) 0.093(5) 0.033(3) -0.009(3) 0.004(2) -0.036(3)
C64 0.049(3) 0.113(5) 0.028(3) -0.005(3) -0.005(2) -0.030(3)
C65 0.043(3) 0.089(4) 0.026(3) 0.005(3) 0.002(2) -0.010(3)
C66 0.037(3) 0.050(3) 0.029(3) 0.003(2) 0.003(2) -0.010(2)
C67 0.032(2) 0.022(2) 0.025(2) 0.0003(19) 0.0020(18) 0.0008(18)
C68 0.043(3) 0.028(3) 0.028(3) 0.001(2) 0.009(2) -0.005(2)
C69 0.053(3) 0.036(3) 0.033(3) 0.004(2) 0.015(2) 0.006(2)
C70 0.042(3) 0.048(3) 0.048(3) 0.011(3) 0.026(2) 0.008(2)
C71 0.038(3) 0.043(3) 0.055(4) -0.007(3) 0.013(2) -0.001(2)
C72 0.035(3) 0.031(3) 0.036(3) -0.004(2) 0.009(2) -0.0004(19)
S1 0.0349(7) 0.0440(8) 0.0500(8) -0.0087(7) 0.0049(6) -0.0076(6)
O1 0.038(2) 0.088(3) 0.058(3) -0.005(2) 0.0036(17) 0.0008(19)
O2 0.075(3) 0.067(3) 0.140(4) -0.057(3) 0.014(3) -0.002(2)
O3 0.064(3) 0.167(5) 0.041(3) 0.027(3) 0.007(2) -0.001(3)
C99 0.057(4) 0.072(5) 0.115(7) 0.007(5) 0.039(4) 0.005(3)
F1 0.043(2) 0.096(3) 0.140(4) 0.015(3) 0.021(2) -0.0205(19)
F2 0.121(4) 0.048(3) 0.353(9) -0.033(4) 0.100(5) -0.029(2)
F3 0.105(4) 0.246(7) 0.159(5) 0.141(5) 0.075(3) 0.055(4)
C100 0.095(8) 0.170(12) 0.173(12) 0.053(10) -0.002(7) -0.018(7)
C101 0.151(10) 0.213(14) 0.077(8) 0.003(8) -0.001(6) -0.002(9)
C102 0.145(11) 0.182(13) 0.167(12) 0.007(11) 0.002(8) -0.032(8)
C103 0.102(7) 0.172(11) 0.145(10) 0.051(9) 0.045(7) 0.001(7)
C104 0.191(12) 0.162(12) 0.166(12) 0.066(9) 0.079(9) 0.051(9)
C105 0.128(9) 0.137(10) 0.173(11) -0.035(9) -0.015(8) 0.031(7)
C106 0.113(10) 0.207(14) 0.40(2) 0.085(15) 0.010(11) -0.006(9)

loop_
_atom_type_symbol
_atom_type_description
_atom_type_scat_dispersion_real
_atom_type_scat_dispersion_imag
_atom_type_scat_source
C C 0.0033 0.0016 'International Tables Vol C Tables 4.2.6.8 and 6.1.1.4'
H H 0.0000 0.0000 'International Tables Vol C Tables 4.2.6.8 and 6.1.1.4'
O O 0.0106 0.0060 'International Tables Vol C Tables 4.2.6.8 and 6.1.1.4'
F F 0.0171 0.0103 'International Tables Vol C Tables 4.2.6.8 and 6.1.1.4'
P P 0.1023 0.0942 'International Tables Vol C Tables 4.2.6.8 and 6.1.1.4'
S S 0.1246 0.1234 'International Tables Vol C Tables 4.2.6.8 and 6.1.1.4'
Ru Ru -1.2594 0.8363 'International Tables Vol C Tables 4.2.6.8 and 6.1.1.4'

loop_
_geom_angle_atom_site_label_1
_geom_angle_atom_site_label_2
_geom_angle_atom_site_label_3
_geom_angle
P1 Ru1 P2 99.38(4)
P1 Ru1 P3 97.38(4)
P2 Ru1 P3 83.29(5)
P1 Ru1 P4 94.90(4)
P2 Ru1 P4 96.51(5)
P3 Ru1 P4 167.59(4)
P1 Ru1 P5 92.07(4)
P2 Ru1 P5 168.54(4)
P3 Ru1 P5 95.09(5)
P4 Ru1 P5 82.64(5)
P1 Ru1 H1 177.5(14)
P2 Ru1 H1 78.2(13)
P3 Ru1 H1 83.0(13)
P4 Ru1 H1 84.8(13)
P5 Ru1 H1 90.4(13)
C1 P1 C4 92.4(2)
C1 P1 Ru1 136.13(15)
C4 P1 Ru1 131.50(15)
C2 C1 P1 116.5(3)
C2 C1 H1A 121.8
P1 C1 H1A 121.8
C1 C2 C3 105.1(3)
C1 C2 C9 113.8(3)
C3 C2 C9 106.6(4)
C1 C2 C15 107.0(3)
C3 C2 C15 114.2(4)
C9 C2 C15 110.1(4)
C8 C3 C4 119.5(4)
C8 C3 C2 125.3(4)
C4 C3 C2 114.9(4)
C3 C4 C5 120.1(4)
C3 C4 P1 111.1(3)
C5 C4 P1 128.8(3)
C6 C5 C4 119.5(4)
C6 C5 H5A 120.3
C4 C5 H5A 120.3
C7 C6 C5 120.9(5)
C7 C6 H6A 119.6
C5 C6 H6A 119.6
C6 C7 C8 120.1(5)
C6 C7 H7A 120.0
C8 C7 H7A 120.0
C3 C8 C7 119.9(5)
C3 C8 H8A 120.1
C7 C8 H8A 120.1
C10 C9 C14 118.1(4)
C10 C9 C2 119.9(4)
C14 C9 C2 121.5(4)
C9 C10 C11 120.3(5)
C9 C10 H10A 119.8
C11 C10 H10A 119.8
C12 C11 C10 121.3(6)
C12 C11 H11A 119.4
C10 C11 H11A 119.4
C11 C12 C13 119.4(5)
C11 C12 H12A 120.3
C13 C12 H12A 120.3
C14 C13 C12 119.5(5)
C14 C13 H13A 120.3
C12 C13 H13A 120.3
C13 C14 C9 121.3(5)
C13 C14 H14A 119.3
C9 C14 H14A 119.3
C16 C15 C20 119.1(5)
C16 C15 C2 121.9(4)
C20 C15 C2 118.9(4)
C15 C16 C17 119.0(5)
C15 C16 H16A 120.5
C17 C16 H16A 120.5
C18 C17 C16 121.1(5)
C18 C17 H17A 119.5
C16 C17 H17A 119.5
C19 C18 C17 119.7(5)
C19 C18 H18A 120.2
C17 C18 H18A 120.2
C18 C19 C20 120.7(6)
C18 C19 H19A 119.6
C20 C19 H19A 119.6
C19 C20 C15 120.4(5)
C19 C20 H20A 119.8
C15 C20 H20A 119.8
C21 P2 C23 98.55(18)
C21 P2 C29 103.7(2)
C23 P2 C29 103.10(19)
C21 P2 Ru1 105.74(14)
C23 P2 Ru1 123.98(13)
C29 P2 Ru1 118.33(14)
C22 C21 P2 110.8(3)
C22 C21 H21A 109.5
P2 C21 H21A 109.5
C22 C21 H21B 109.5
P2 C21 H21B 109.5
H21A C21 H21B 108.1
C21 C22 P3 109.6(3)
C21 C22 H22A 109.7
P3 C22 H22A 109.7
C21 C22 H22B 109.7
P3 C22 H22B 109.7
H22A C22 H22B 108.2
C41 P3 C35 102.99(19)
C41 P3 C22 100.2(2)
C35 P3 C22 99.36(19)
C41 P3 Ru1 123.77(15)
C35 P3 Ru1 117.56(13)
C22 P3 Ru1 109.12(14)
C24 C23 C28 119.1(4)
C24 C23 P2 121.9(3)
C28 C23 P2 118.8(3)
C23 C24 C25 119.6(4)
C23 C24 H24A 120.2
C25 C24 H24A 120.2
C26 C25 C24 120.8(4)
C26 C25 H25A 119.6
C24 C25 H25A 119.6
C25 C26 C27 119.7(4)
C25 C26 H26A 120.1
C27 C26 H26A 120.1
C26 C27 C28 120.0(5)
C26 C27 H27A 120.0
C28 C27 H27A 120.0
C27 C28 C23 120.8(4)
C27 C28 H28A 119.6
C23 C28 H28A 119.6
C30 C29 C34 118.7(4)
C30 C29 P2 119.7(4)
C34 C29 P2 121.6(4)
C29 C30 C31 120.6(5)
C29 C30 H30A 119.7
C31 C30 H30A 119.7
C32 C31 C30 120.3(5)
C32 C31 H31A 119.9
C30 C31 H31A 119.9
C33 C32 C31 119.8(5)
C33 C32 H32A 120.1
C31 C32 H32A 120.1
C32 C33 C34 120.6(6)
C32 C33 H33A 119.7
C34 C33 H33A 119.7
C33 C34 C29 120.0(5)
C33 C34 H34A 120.0
C29 C34 H34A 120.0
C40 C35 C36 118.1(4)
C40 C35 P3 122.5(3)
C36 C35 P3 119.2(3)
C35 C36 C37 121.7(4)
C35 C36 H36A 119.2
C37 C36 H36A 119.2
C38 C37 C36 119.4(4)
C38 C37 H37A 120.3
C36 C37 H37A 120.3
C39 C38 C37 119.7(4)
C39 C38 H38A 120.1
C37 C38 H38A 120.1
C38 C39 C40 120.8(5)
C38 C39 H39A 119.6
C40 C39 H39A 119.6
C35 C40 C39 120.3(4)
C35 C40 H40A 119.9
C39 C40 H40A 119.9
C46 C41 C42 118.2(4)
C46 C41 P3 121.1(3)
C42 C41 P3 120.6(3)
C43 C42 C41 120.1(5)
C43 C42 H42A 119.9
C41 C42 H42A 119.9
C44 C43 C42 121.2(5)
C44 C43 H43A 119.4
C42 C43 H43A 119.4
C43 C44 C45 119.4(5)
C43 C44 H44A 120.3
C45 C44 H44A 120.3
C44 C45 C46 120.5(5)
C44 C45 H45A 119.8
C46 C45 H45A 119.8
C45 C46 C41 120.5(5)
C45 C46 H46A 119.8
C41 C46 H46A 119.8
C49 P4 C55 101.00(19)
C49 P4 C47 104.82(19)
C55 P4 C47 96.54(18)
C49 P4 Ru1 118.61(13)
C55 P4 Ru1 124.33(14)
C47 P4 Ru1 108.05(14)
C48 C47 P4 111.9(3)
C48 C47 H47A 109.2
P4 C47 H47A 109.2
C48 C47 H47B 109.2
P4 C47 H47B 109.2
H47A C47 H47B 107.9
C47 C48 P5 107.0(3)
C47 C48 H48A 110.3
P5 C48 H48A 110.3
C47 C48 H48B 110.3
P5 C48 H48B 110.3
H48A C48 H48B 108.6
C61 P5 C48 102.4(2)
C61 P5 C67 100.18(19)
C48 P5 C67 101.20(19)
C61 P5 Ru1 122.75(14)
C48 P5 Ru1 107.08(14)
C67 P5 Ru1 120.05(14)
C50 C49 C54 117.9(4)
C50 C49 P4 123.0(3)
C54 C49 P4 119.1(3)
C51 C50 C49 120.9(4)
C51 C50 H50A 119.5
C49 C50 H50A 119.5
C52 C51 C50 120.9(5)
C52 C51 H51A 119.5
C50 C51 H51A 119.5
C51 C52 C53 118.7(4)
C51 C52 H52A 120.6
C53 C52 H52A 120.6
C54 C53 C52 121.4(5)
C54 C53 H53A 119.3
C52 C53 H53A 119.3
C53 C54 C49 120.1(4)
C53 C54 H54A 119.9
C49 C54 H54A 119.9
C56 C55 C60 118.1(4)
C56 C55 P4 120.6(3)
C60 C55 P4 120.6(3)
C55 C56 C57 120.9(4)
C55 C56 H56A 119.6
C57 C56 H56A 119.6
C58 C57 C56 120.2(4)
C58 C57 H57A 119.9
C56 C57 H57A 119.9
C59 C58 C57 119.4(4)
C59 C58 H58A 120.3
C57 C58 H58A 120.3
C58 C59 C60 121.3(5)
C58 C59 H59A 119.4
C60 C59 H59A 119.4
C59 C60 C55 120.1(4)
C59 C60 H60A 120.0
C55 C60 H60A 120.0
C66 C61 C62 118.5(4)
C66 C61 P5 119.9(3)
C62 C61 P5 121.6(3)
C63 C62 C61 120.2(4)
C63 C62 H62A 119.9
C61 C62 H62A 119.9
C64 C63 C62 120.1(5)
C64 C63 H63A 119.9
C62 C63 H63A 119.9
C63 C64 C65 120.8(5)
C63 C64 H64A 119.6
C65 C64 H64A 119.6
C66 C65 C64 118.9(5)
C66 C65 H65A 120.5
C64 C65 H65A 120.5
C65 C66 C61 121.5(4)
C65 C66 H66A 119.3
C61 C66 H66A 119.3
C72 C67 C68 117.3(4)
C72 C67 P5 122.1(3)
C68 C67 P5 120.6(3)
C69 C68 C67 121.0(4)
C69 C68 H68A 119.5
C67 C68 H68A 119.5
C70 C69 C68 120.3(5)
C70 C69 H69A 119.9
C68 C69 H69A 119.9
C69 C70 C71 120.5(4)
C69 C70 H70A 119.8
C71 C70 H70A 119.8
C70 C71 C72 119.2(5)
C70 C71 H71A 120.4
C72 C71 H71A 120.4
C67 C72 C71 121.8(4)
C67 C72 H72A 119.1
C71 C72 H72A 119.1
O2 S1 O3 113.7(3)
O2 S1 O1 116.6(2)
O3 S1 O1 114.3(2)
O2 S1 C99 103.2(3)
O3 S1 C99 102.3(3)
O1 S1 C99 104.4(3)
F2 C99 F3 104.7(7)
F2 C99 F1 110.9(6)
F3 C99 F1 106.2(5)
F2 C99 S1 111.8(5)
F3 C99 S1 110.4(6)
F1 C99 S1 112.5(5)
C101 C100 C105 120.0
C101 C100 C106 123.0(10)
C105 C100 C106 116.9(10)
C100 C101 C102 120.0
C100 C101 H101 120.0
C102 C101 H101 120.0
C101 C102 C103 120.0
C101 C102 H102 120.0
C103 C102 H102 120.0
C104 C103 C102 120.0
C104 C103 H103 120.0
C102 C103 H103 120.0
C103 C104 C105 120.0
C103 C104 H104 120.0
C105 C104 H104 120.0
C104 C105 C100 120.0
C104 C105 H105 120.0
C100 C105 H105 120.0
C100 C106 H10G 109.5
C100 C106 H10H 109.5
H10G C106 H10H 109.5
C100 C106 H10I 109.5
H10G C106 H10I 109.5
H10H C106 H10I 109.5

loop_
_geom_bond_atom_site_label_1
_geom_bond_atom_site_label_2
_geom_bond_distance
Ru1 P1 2.3269(15)
Ru1 P2 2.3514(13)
Ru1 P3 2.3688(13)
Ru1 P4 2.3695(13)
Ru1 P5 2.3719(13)
Ru1 H1 1.5900(12)
P1 C1 1.664(4)
P1 C4 1.819(4)
C1 C2 1.519(5)
C1 H1A 0.9500
C2 C3 1.525(6)
C2 C9 1.545(6)
C2 C15 1.557(6)
C3 C8 1.386(6)
C3 C4 1.392(6)
C4 C5 1.393(6)
C5 C6 1.374(6)
C5 H5A 0.9500
C6 C7 1.371(7)
C6 H6A 0.9500
C7 C8 1.389(7)
C7 H7A 0.9500
C8 H8A 0.9500
C9 C10 1.379(7)
C9 C14 1.390(6)
C10 C11 1.388(7)
C10 H10A 0.9500
C11 C12 1.359(8)
C11 H11A 0.9500
C12 C13 1.384(8)
C12 H12A 0.9500
C13 C14 1.384(7)
C13 H13A 0.9500
C14 H14A 0.9500
C15 C16 1.393(6)
C15 C20 1.393(6)
C16 C17 1.403(7)
C16 H16A 0.9500
C17 C18 1.378(8)
C17 H17A 0.9500
C18 C19 1.358(8)
C18 H18A 0.9500
C19 C20 1.391(6)
C19 H19A 0.9500
C20 H20A 0.9500
P2 C21 1.835(4)
P2 C23 1.839(4)
P2 C29 1.840(4)
C21 C22 1.515(6)
C21 H21A 0.9900
C21 H21B 0.9900
C22 P3 1.858(4)
C22 H22A 0.9900
C22 H22B 0.9900
P3 C41 1.843(4)
P3 C35 1.846(4)
C23 C24 1.388(6)
C23 C28 1.394(5)
C24 C25 1.395(6)
C24 H24A 0.9500
C25 C26 1.378(6)
C25 H25A 0.9500
C26 C27 1.381(6)
C26 H26A 0.9500
C27 C28 1.382(6)
C27 H27A 0.9500
C28 H28A 0.9500
C29 C30 1.389(6)
C29 C34 1.407(6)
C30 C31 1.390(7)
C30 H30A 0.9500
C31 C32 1.389(8)
C31 H31A 0.9500
C32 C33 1.370(8)
C32 H32A 0.9500
C33 C34 1.396(7)
C33 H33A 0.9500
C34 H34A 0.9500
C35 C40 1.384(5)
C35 C36 1.391(5)
C36 C37 1.392(6)
C36 H36A 0.9500
C37 C38 1.379(6)
C37 H37A 0.9500
C38 C39 1.375(6)
C38 H38A 0.9500
C39 C40 1.397(6)
C39 H39A 0.9500
C40 H40A 0.9500
C41 C46 1.394(6)
C41 C42 1.402(6)
C42 C43 1.374(6)
C42 H42A 0.9500
C43 C44 1.373(8)
C43 H43A 0.9500
C44 C45 1.374(8)
C44 H44A 0.9500
C45 C46 1.384(6)
C45 H45A 0.9500
C46 H46A 0.9500
P4 C49 1.831(4)
P4 C55 1.841(4)
P4 C47 1.843(4)
C47 C48 1.522(5)
C47 H47A 0.9900
C47 H47B 0.9900
C48 P5 1.833(4)
C48 H48A 0.9900
C48 H48B 0.9900
P5 C61 1.827(4)
P5 C67 1.844(4)
C49 C50 1.389(6)
C49 C54 1.408(6)
C50 C51 1.382(6)
C50 H50A 0.9500
C51 C52 1.374(7)
C51 H51A 0.9500
C52 C53 1.379(7)
C52 H52A 0.9500
C53 C54 1.377(6)
C53 H53A 0.9500
C54 H54A 0.9500
C55 C56 1.390(6)
C55 C60 1.398(6)
C56 C57 1.392(6)
C56 H56A 0.9500
C57 C58 1.376(6)
C57 H57A 0.9500
C58 C59 1.371(6)
C58 H58A 0.9500
C59 C60 1.387(6)
C59 H59A 0.9500
C60 H60A 0.9500
C61 C66 1.394(6)
C61 C62 1.395(6)
C62 C63 1.383(6)
C62 H62A 0.9500
C63 C64 1.377(7)
C63 H63A 0.9500
C64 C65 1.383(7)
C64 H64A 0.9500
C65 C66 1.379(6)
C65 H65A 0.9500
C66 H66A 0.9500
C67 C72 1.387(5)
C67 C68 1.404(6)
C68 C69 1.380(6)
C68 H68A 0.9500
C69 C70 1.368(6)
C69 H69A 0.9500
C70 C71 1.381(6)
C70 H70A 0.9500
C71 C72 1.388(6)
C71 H71A 0.9500
C72 H72A 0.9500
S1 O2 1.415(4)
S1 O3 1.423(4)
S1 O1 1.430(4)
S1 C99 1.800(7)
C99 F2 1.296(7)
C99 F3 1.324(8)
C99 F1 1.327(7)
C100 C101 1.3900
C100 C105 1.3900
C100 C106 1.412(12)
C101 C102 1.3900
C101 H101 0.9500
C102 C103 1.3900
C102 H102 0.9500
C103 C104 1.3900
C103 H103 0.9500
C104 C105 1.3900
C104 H104 0.9500
C105 H105 0.9500
C106 H10G 0.9800
C106 H10H 0.9800
C106 H10I 0.9800

loop_
_geom_torsion_atom_site_label_1
_geom_torsion_atom_site_label_2
_geom_torsion_atom_site_label_3
_geom_torsion_atom_site_label_4
_geom_torsion
P2 Ru1 P1 C1 129.8(2)
P3 Ru1 P1 C1 -145.8(2)
P4 Ru1 P1 C1 32.4(2)
P5 Ru1 P1 C1 -50.4(2)
P2 Ru1 P1 C4 -50.89(19)
P3 Ru1 P1 C4 33.48(19)
P4 Ru1 P1 C4 -148.33(19)
P5 Ru1 P1 C4 128.89(19)
C4 P1 C1 C2 -2.2(3)
Ru1 P1 C1 C2 177.2(2)
P1 C1 C2 C3 2.2(4)
P1 C1 C2 C9 118.5(4)
P1 C1 C2 C15 -119.6(3)
C1 C2 C3 C8 174.0(4)
C9 C2 C3 C8 52.8(6)
C15 C2 C3 C8 -69.1(6)
C1 C2 C3 C4 -0.9(5)
C9 C2 C3 C4 -122.0(4)
C15 C2 C3 C4 116.0(4)
C8 C3 C4 C5 2.9(7)
C2 C3 C4 C5 178.1(4)
C8 C3 C4 P1 -175.8(4)
C2 C3 C4 P1 -0.5(5)
C1 P1 C4 C3 1.6(3)
Ru1 P1 C4 C3 -177.9(2)
C1 P1 C4 C5 -176.9(4)
Ru1 P1 C4 C5 3.6(5)
C3 C4 C5 C6 -2.5(7)
P1 C4 C5 C6 175.9(4)
C4 C5 C6 C7 0.8(8)
C5 C6 C7 C8 0.4(9)
C4 C3 C8 C7 -1.6(8)
C2 C3 C8 C7 -176.3(5)
C6 C7 C8 C3 0.0(9)
C1 C2 C9 C10 -30.8(6)
C3 C2 C9 C10 84.6(5)
C15 C2 C9 C10 -150.9(4)
C1 C2 C9 C14 157.6(4)
C3 C2 C9 C14 -87.0(5)
C15 C2 C9 C14 37.5(5)
C14 C9 C10 C11 1.1(8)
C2 C9 C10 C11 -170.8(5)
C9 C10 C11 C12 0.5(9)
C10 C11 C12 C13 -0.5(9)
C11 C12 C13 C14 -1.1(9)
C12 C13 C14 C9 2.7(8)
C10 C9 C14 C13 -2.7(7)
C2 C9 C14 C13 169.0(4)
C1 C2 C15 C16 119.1(4)
C3 C2 C15 C16 3.2(6)
C9 C2 C15 C16 -116.8(5)
C1 C2 C15 C20 -57.1(5)
C3 C2 C15 C20 -173.0(4)
C9 C2 C15 C20 67.0(5)
C20 C15 C16 C17 -2.2(7)
C2 C15 C16 C17 -178.4(4)
C15 C16 C17 C18 2.8(8)
C16 C17 C18 C19 -2.0(8)
C17 C18 C19 C20 0.6(8)
C18 C19 C20 C15 -0.1(8)
C16 C15 C20 C19 0.9(7)
C2 C15 C20 C19 177.2(4)
P1 Ru1 P2 C21 119.78(14)
P3 Ru1 P2 C21 23.37(14)
P4 Ru1 P2 C21 -144.14(14)
P5 Ru1 P2 C21 -59.1(3)
P1 Ru1 P2 C23 -128.12(17)
P3 Ru1 P2 C23 135.48(17)
P4 Ru1 P2 C23 -32.03(17)
P5 Ru1 P2 C23 53.0(3)
P1 Ru1 P2 C29 4.25(18)
P3 Ru1 P2 C29 -92.16(17)
P4 Ru1 P2 C29 100.34(18)
P5 Ru1 P2 C29 -174.6(2)
C23 P2 C21 C22 -177.5(3)
C29 P2 C21 C22 76.7(3)
Ru1 P2 C21 C22 -48.5(3)
P2 C21 C22 P3 48.7(4)
C21 C22 P3 C41 -158.4(3)
C21 C22 P3 C35 96.5(3)
C21 C22 P3 Ru1 -27.1(3)
P1 Ru1 P3 C41 17.40(18)
P2 Ru1 P3 C41 116.05(18)
P4 Ru1 P3 C41 -154.2(2)
P5 Ru1 P3 C41 -75.36(18)
P1 Ru1 P3 C35 148.24(15)
P2 Ru1 P3 C35 -113.11(15)
P4 Ru1 P3 C35 -23.3(3)
P5 Ru1 P3 C35 55.48(15)
P1 Ru1 P3 C22 -99.74(15)
P2 Ru1 P3 C22 -1.09(15)
P4 Ru1 P3 C22 88.7(2)
P5 Ru1 P3 C22 167.50(15)
C21 P2 C23 C24 -122.4(4)
C29 P2 C23 C24 -16.1(4)
Ru1 P2 C23 C24 122.0(3)
C21 P2 C23 C28 52.9(4)
C29 P2 C23 C28 159.2(3)
Ru1 P2 C23 C28 -62.7(4)
C28 C23 C24 C25 -0.9(6)
P2 C23 C24 C25 174.4(3)
C23 C24 C25 C26 0.2(7)
C24 C25 C26 C27 0.1(7)
C25 C26 C27 C28 0.3(7)
C26 C27 C28 C23 -1.0(7)
C24 C23 C28 C27 1.3(6)
P2 C23 C28 C27 -174.1(3)
C21 P2 C29 C30 -165.3(4)
C23 P2 C29 C30 92.4(4)
Ru1 P2 C29 C30 -48.7(4)
C21 P2 C29 C34 12.2(4)
C23 P2 C29 C34 -90.1(4)
Ru1 P2 C29 C34 128.9(3)
C34 C29 C30 C31 -0.8(7)
P2 C29 C30 C31 176.8(4)
C29 C30 C31 C32 -1.4(8)
C30 C31 C32 C33 2.2(8)
C31 C32 C33 C34 -0.8(8)
C32 C33 C34 C29 -1.4(8)
C30 C29 C34 C33 2.1(7)
P2 C29 C34 C33 -175.4(4)
C41 P3 C35 C40 1.7(4)
C22 P3 C35 C40 104.5(4)
Ru1 P3 C35 C40 -138.1(3)
C41 P3 C35 C36 -173.2(3)
C22 P3 C35 C36 -70.4(4)
Ru1 P3 C35 C36 47.0(4)
C40 C35 C36 C37 -0.4(6)
P3 C35 C36 C37 174.6(3)
C35 C36 C37 C38 0.1(6)
C36 C37 C38 C39 0.5(7)
C37 C38 C39 C40 -0.7(7)
C36 C35 C40 C39 0.2(6)
P3 C35 C40 C39 -174.7(3)
C38 C39 C40 C35 0.4(7)
C35 P3 C41 C46 -111.2(4)
C22 P3 C41 C46 146.6(4)
Ru1 P3 C41 C46 25.3(4)
C35 P3 C41 C42 72.3(4)
C22 P3 C41 C42 -29.9(4)
Ru1 P3 C41 C42 -151.2(3)
C46 C41 C42 C43 -1.4(7)
P3 C41 C42 C43 175.2(4)
C41 C42 C43 C44 0.9(8)
C42 C43 C44 C45 1.2(9)
C43 C44 C45 C46 -2.7(9)
C44 C45 C46 C41 2.2(8)
C42 C41 C46 C45 -0.1(7)
P3 C41 C46 C45 -176.7(4)
P1 Ru1 P4 C49 26.26(16)
P2 Ru1 P4 C49 -73.79(16)
P3 Ru1 P4 C49 -162.1(2)
P5 Ru1 P4 C49 117.72(16)
P1 Ru1 P4 C55 155.72(17)
P2 Ru1 P4 C55 55.67(17)
P3 Ru1 P4 C55 -32.7(3)
P5 Ru1 P4 C55 -112.82(17)
P1 Ru1 P4 C47 -92.71(15)
P2 Ru1 P4 C47 167.25(14)
P3 Ru1 P4 C47 78.9(2)
P5 Ru1 P4 C47 -1.24(14)
C49 P4 C47 C48 -95.7(3)
C55 P4 C47 C48 161.1(3)
Ru1 P4 C47 C48 31.7(3)
P4 C47 C48 P5 -51.4(3)
C47 C48 P5 C61 178.6(3)
C47 C48 P5 C67 -78.3(3)
C47 C48 P5 Ru1 48.2(3)
P1 Ru1 P5 C61 -45.99(17)
P2 Ru1 P5 C61 132.9(2)
P3 Ru1 P5 C61 51.61(17)
P4 Ru1 P5 C61 -140.67(17)
P1 Ru1 P5 C48 71.71(15)
P2 Ru1 P5 C48 -109.4(2)
P3 Ru1 P5 C48 169.30(14)
P4 Ru1 P5 C48 -22.97(14)
P1 Ru1 P5 C67 -173.93(15)
P2 Ru1 P5 C67 5.0(3)
P3 Ru1 P5 C67 -76.33(16)
P4 Ru1 P5 C67 91.39(16)
C55 P4 C49 C50 114.5(4)
C47 P4 C49 C50 14.6(4)
Ru1 P4 C49 C50 -106.0(3)
C55 P4 C49 C54 -62.5(4)
C47 P4 C49 C54 -162.4(3)
Ru1 P4 C49 C54 77.0(3)
C54 C49 C50 C51 0.6(6)
P4 C49 C50 C51 -176.4(3)
C49 C50 C51 C52 0.4(7)
C50 C51 C52 C53 -1.7(7)
C51 C52 C53 C54 2.1(7)
C52 C53 C54 C49 -1.1(7)
C50 C49 C54 C53 -0.2(6)
P4 C49 C54 C53 176.9(3)
C49 P4 C55 C56 167.4(3)
C47 P4 C55 C56 -86.1(4)
Ru1 P4 C55 C56 31.0(4)
C49 P4 C55 C60 -21.9(4)
C47 P4 C55 C60 84.6(4)
Ru1 P4 C55 C60 -158.2(3)
C60 C55 C56 C57 2.4(7)
P4 C55 C56 C57 173.3(4)
C55 C56 C57 C58 -0.6(7)
C56 C57 C58 C59 -1.3(8)
C57 C58 C59 C60 1.5(7)
C58 C59 C60 C55 0.2(7)
C56 C55 C60 C59 -2.1(6)
P4 C55 C60 C59 -173.1(3)
C48 P5 C61 C66 152.5(4)
C67 P5 C61 C66 48.5(4)
Ru1 P5 C61 C66 -87.6(4)
C48 P5 C61 C62 -28.7(4)
C67 P5 C61 C62 -132.6(4)
Ru1 P5 C61 C62 91.3(4)
C66 C61 C62 C63 -0.2(7)
P5 C61 C62 C63 -179.1(4)
C61 C62 C63 C64 -0.4(9)
C62 C63 C64 C65 1.4(9)
C63 C64 C65 C66 -1.8(9)
C64 C65 C66 C61 1.1(8)
C62 C61 C66 C65 -0.1(7)
P5 C61 C66 C65 178.8(4)
C61 P5 C67 C72 -147.5(4)
C48 P5 C67 C72 107.6(4)
Ru1 P5 C67 C72 -9.8(4)
C61 P5 C67 C68 34.0(4)
C48 P5 C67 C68 -70.9(4)
Ru1 P5 C67 C68 171.6(3)
C72 C67 C68 C69 2.6(6)
P5 C67 C68 C69 -178.8(3)
C67 C68 C69 C70 -1.2(7)
C68 C69 C70 C71 -1.3(7)
C69 C70 C71 C72 2.2(7)
C68 C67 C72 C71 -1.7(6)
P5 C67 C72 C71 179.7(4)
C70 C71 C72 C67 -0.7(7)
O2 S1 C99 F2 173.5(6)
O3 S1 C99 F2 -68.3(7)
O1 S1 C99 F2 51.1(7)
O2 S1 C99 F3 57.4(5)
O3 S1 C99 F3 175.7(5)
O1 S1 C99 F3 -64.9(5)
O2 S1 C99 F1 -61.0(6)
O3 S1 C99 F1 57.3(6)
O1 S1 C99 F1 176.7(5)
C105 C100 C101 C102 0.0
C106 C100 C101 C102 -176.1(9)
C100 C101 C102 C103 0.0
C101 C102 C103 C104 0.0
C102 C103 C104 C105 0.0
C103 C104 C105 C100 0.0
C101 C100 C105 C104 0.0
C106 C100 C105 C104 176.4(8)
